data_8101639
loop_
_publ_author_name
'K\"onigstein, Dagmar'
'Jansen, Martin'

_publ_section_title
;
Crystal structure of strontium dihydrogenphosphate, Sr(H~2~PO~4~)~2~
;
_journal_issue 4
_journal_name_full 'Zeitschrift f\"ur Kristallographie - New Crystal Structures'
_journal_page_first 696
_journal_page_last 696
_journal_volume 213
_journal_year 1998
_chemical_formula_analytical 'Sr1 P2 O8 H4'
_chemical_formula_structural 'Sr (H2 P O4)2'
_chemical_formula_sum 'H4 O8 P2 Sr'
_chemical_formula_weight 281.59
_space_group_IT_number 2
_symmetry_cell_setting triclinic
_symmetry_space_group_name_Hall '-P 1'
_symmetry_space_group_name_H-M 'P -1'
_cell_angle_alpha 103.98(2)
_cell_angle_beta 96.97(2)
_cell_angle_gamma 109.70(2)
_cell_formula_units_Z 2
_cell_length_a 6.7455(10)
_cell_length_b 7.0833(10)
_cell_length_c 7.8019(10)
_cell_measurement_temperature 293(2)
_cell_volume 332.07(8)
_diffrn_ambient_temperature 293(2)
_exptl_crystal_density_diffrn 2.816
_refine_ls_R_factor_obs 0.0398
_refine_ls_wR_factor_obs 0.0978
_cod_database_code 8101639

loop_
_symmetry_equiv_pos_as_xyz
'x, y, z'
'-x, -y, -z'

loop_
_atom_site_aniso_label
_atom_site_aniso_U_11
_atom_site_aniso_U_22
_atom_site_aniso_U_33
_atom_site_aniso_U_23
_atom_site_aniso_U_13
_atom_site_aniso_U_12
Sr1 0.0098(2) 0.00827(14) 0.0088(2) 0.00393(12) 0.00324(12) 0.00281(12)
P1 0.0126(4) 0.0094(4) 0.0075(4) 0.0044(3) 0.0045(4) 0.0038(4)
O1 0.0121(12) 0.0117(12) 0.0171(14) 0.0029(11) 0.0027(11) 0.0047(10)
O2 0.0230(14) 0.0241(13) 0.0238(14) 0.0180(11) 0.0171(12) 0.0160(11)
O3 0.0159(13) 0.0110(12) 0.0147(13) 0.0044(10) 0.0074(11) 0.0022(11)
O4 0.0249(15) 0.0173(12) 0.0248(14) 0.0179(11) 0.0166(12) 0.0131(11)
P2 0.0094(4) 0.0082(4) 0.0112(4) 0.0045(3) 0.0040(4) 0.0043(3)
O5 0.0143(12) 0.0131(12) 0.0131(13) 0.0069(10) 0.0047(11) 0.0069(10)
O6 0.0160(14) 0.0141(13) 0.0081(13) 0.0054(11) 0.0015(11) -0.0032(11)
O7 0.0186(14) 0.0141(13) 0.0098(13) 0.0062(11) 0.0034(11) 0.0016(11)
O8 0.0143(14) 0.0098(13) 0.025(2) -0.0003(12) 0.0026(13) 0.0035(11)

loop_
_atom_site_label
_atom_site_type_symbol
_atom_site_fract_x
_atom_site_fract_y
_atom_site_fract_z
_atom_site_U_iso_or_equiv
_atom_site_thermal_displace_type
_atom_site_occupancy
Sr1 Sr 0.23043(6) 0.20898(6) 0.91202(5) 0.00877(9) Uani 1
P1 P 0.2091(2) 0.2928(2) 0.41763(14) 0.0094(2) Uani 1
O1 O 0.3463(5) 0.6112(4) 0.0044(4) 0.0139(7) Uani 1
O2 O 0.1114(5) 0.7009(5) 0.2176(4) 0.0186(7) Uani 1
O3 O 0.3537(5) 0.2888(4) 0.2843(4) 0.0142(7) Uani 1
O4 O 0.1371(5) 0.4759(4) 0.4222(4) 0.0177(7) Uani 1
P2 P 0.2645(2) 0.77532(15) 0.08994(14) 0.0089(2) Uani 1
O5 O 0.1365(5) 0.8564(4) -0.0239(4) 0.0123(7) Uani 1
O6 O 0.0205(5) 0.0828(4) 0.3796(4) 0.0149(8) Uani 1
O7 O 0.3352(5) 0.3336(4) 0.6172(4) 0.0149(7) Uani 1
O8 O 0.4789(5) 0.9622(5) 0.2118(5) 0.0178(8) Uani 1
H3 H 0.1386(96) 0.6233(97) 0.2521(85) 0.037(19) Uiso 1
H4 H 0.4759(93) 1.0763(93) 0.2612(81) 0.032(17) Uiso 1

loop_
_geom_bond_atom_site_label_1
_geom_bond_atom_site_label_2
_geom_bond_distance
_geom_bond_site_symmetry_2
Sr1 O5 2.550(3) 1_546
Sr1 O1 2.572(3) 1_556
Sr1 O6 2.597(3) 2_556
Sr1 O1 2.626(3) 2_666
Sr1 O5 2.655(3) 2_566
Sr1 O2 2.736(3) 2_566
Sr1 O7 2.743(3) .
Sr1 O8 2.783(3) 2_666
Sr1 O3 2.784(3) 1_556
Sr1 P2 3.3728(13) 2_666
Sr1 P2 3.3763(13) 2_566
Sr1 P2 3.7249(13) 1_546
P1 O3 1.511(3) .
P1 O4 1.526(3) .
P1 O6 1.529(3) .
P1 O7 1.589(3) .
O1 P2 1.499(3) .
O1 Sr1 2.572(3) 1_554
O1 Sr1 2.626(3) 2_666
O2 P2 1.573(3) .
O2 Sr1 2.736(3) 2_566
O3 Sr1 2.784(3) 1_554
P2 O5 1.503(3) .
P2 O8 1.586(3) .
P2 Sr1 3.3728(13) 2_666
P2 Sr1 3.3763(13) 2_566
P2 Sr1 3.7249(13) 1_564
O5 Sr1 2.550(3) 1_564
O5 Sr1 2.655(3) 2_566
O6 Sr1 2.597(3) 2_556
O8 Sr1 2.783(3) 2_666
